data_7250551
loop_
_publ_author_name
'Zaguzin, Alexander S.'
'Zaitsev, Artem V.'
'Abramov, Pavel A.'
'Novikov, Alexander S.'
'Fedin, Vladimir P.'
'Adonin, Sergey A.'

_publ_section_title
;
 Strong halogen bonds with guest molecules in a Co(ii)
 2,5-diiodoterephthalate metal--organic framework
;
_journal_issue 28
_journal_name_full CrystEngComm
_journal_page_first 4863
_journal_page_last 4867
_journal_paper_doi 10.1039/D5CE00440C
_journal_volume 27
_journal_year 2025
_chemical_formula_sum 'C22.5 H20.13 Co I2 N2.87 O4.87'
_chemical_formula_weight 721.28
_space_group_crystal_system orthorhombic
_space_group_IT_number 30
_space_group_name_Hall 'P 2 -2bc'
_space_group_name_H-M_alt 'P n c 2'
_atom_sites_solution_hydrogens geom
_audit_creation_method SHELXL-2019/3
_audit_update_record
;
2025-03-25 deposited with the CCDC.	2025-06-11 downloaded from the CCDC.
;
_cell_angle_alpha 90
_cell_angle_beta 90
_cell_angle_gamma 90
_cell_formula_units_Z 12
_cell_length_a 15.5617(5)
_cell_length_b 34.0855(11)
_cell_length_c 14.1496(5)
_cell_measurement_reflns_used 9863
_cell_measurement_temperature 150(2)
_cell_measurement_theta_max 25.5918
_cell_measurement_theta_min 2.2194
_cell_volume 7505.3(4)
_computing_cell_refinement 'SAINT (Bruker-AXS, 2016)'
_computing_data_collection 'APEX3 (Bruker-AXS, 2016)'
_computing_data_reduction 'SAINT (Bruker-AXS, 2016)'
_computing_molecular_graphics 'ShelXle (H\"ubschle, 2011)'
_computing_publication_material 'CIFTAB-2014/2 (Sheldrick, 2014)'
_computing_structure_refinement 'SHELXL-2019/3 (Sheldrick, 2019)'
_computing_structure_solution 'SHELXS-2014/5 (Sheldrick, 2014)'
_diffrn_ambient_temperature 150(2)
_diffrn_detector PIXEL
_diffrn_detector_area_resol_mean 7.41
_diffrn_detector_type 'Bruker PHOTON III area detector'
_diffrn_measured_fraction_theta_full 1.000
_diffrn_measured_fraction_theta_max 1.000
_diffrn_measurement_device 'three-circle diffractometer'
_diffrn_measurement_device_type 'Bruker D8 Venture diffractometer'
_diffrn_measurement_method '\w and \f scans'
_diffrn_radiation_monochromator 'Incoatec HELIOS multilayer mirrors'
_diffrn_radiation_type MoK\a
_diffrn_radiation_wavelength 0.71073
_diffrn_reflns_av_R_equivalents 0.0798
_diffrn_reflns_av_unetI/netI 0.0627
_diffrn_reflns_Laue_measured_fraction_full 1.000
_diffrn_reflns_Laue_measured_fraction_max 1.000
_diffrn_reflns_limit_h_max 18
_diffrn_reflns_limit_h_min -18
_diffrn_reflns_limit_k_max 41
_diffrn_reflns_limit_k_min -41
_diffrn_reflns_limit_l_max 17
_diffrn_reflns_limit_l_min -17
_diffrn_reflns_number 78217
_diffrn_reflns_point_group_measured_fraction_full 1.000
_diffrn_reflns_point_group_measured_fraction_max 0.999
_diffrn_reflns_theta_full 25.500
_diffrn_reflns_theta_max 25.693
_diffrn_reflns_theta_min 1.309
_diffrn_source 'Incoatec IuS3.0 microfocus X-ray tube'
_exptl_absorpt_coefficient_mu 3.191
_exptl_absorpt_correction_T_max 0.7453
_exptl_absorpt_correction_T_min 0.6562
_exptl_absorpt_correction_type multi-scan
_exptl_absorpt_process_details
;
 SADABS 2016/2: Krause, L., Herbst-Irmer, R., Sheldrick G.M. & Stalke D.,
 J. Appl. Cryst. 48 (2015) 3-10
;
_exptl_crystal_colour violet
_exptl_crystal_density_diffrn 1.915
_exptl_crystal_description plate
_exptl_crystal_F_000 4166
_exptl_crystal_size_max 0.110
_exptl_crystal_size_mid 0.070
_exptl_crystal_size_min 0.020
_refine_diff_density_max 2.007
_refine_diff_density_min -1.827
_refine_diff_density_rms 0.194
_refine_ls_abs_structure_details
;
 Refined as an inversion twin.
;
_refine_ls_abs_structure_Flack 0.57(8)
_refine_ls_extinction_method none
_refine_ls_goodness_of_fit_ref 1.113
_refine_ls_hydrogen_treatment constr
_refine_ls_matrix_type full
_refine_ls_number_parameters 830
_refine_ls_number_reflns 14256
_refine_ls_number_restraints 419
_refine_ls_restrained_S_all 1.109
_refine_ls_R_factor_all 0.1018
_refine_ls_R_factor_gt 0.0773
_refine_ls_shift/su_max 0.001
_refine_ls_shift/su_mean 0.000
_refine_ls_structure_factor_coef Fsqd
_refine_ls_weighting_details 'w=1/[\s^2^(Fo^2^)+(0.0193P)^2^+144.4646P] where P=(Fo^2^+2Fc^2^)/3'
_refine_ls_weighting_scheme calc
_refine_ls_wR_factor_gt 0.1550
_refine_ls_wR_factor_ref 0.1653
_reflns_Friedel_coverage 0.914
_reflns_Friedel_fraction_full 0.999
_reflns_Friedel_fraction_max 0.998
_reflns_number_gt 10917
_reflns_number_total 14256
_reflns_threshold_expression 'I > 2\s(I)'
_cod_data_source_file d5ce00440c2.cif
_cod_data_source_block VIZ12_4
_cod_depositor_comments 'Adding full bibliography for 7250550--7250551.cif.'
_cod_original_formula_sum 'C22.50 H20.13 Co I2 N2.87 O4.87'
_cod_database_code 7250551
_shelx_shelxl_version_number 2019/3
_shelx_space_group_comment
;
The symmetry employed for this shelxl refinement is uniquely defined
by the following loop, which should always be used as a source of
symmetry information in preference to the above space-group names.
They are only intended as comments.
;
_shelx_estimated_absorpt_t_min 0.720
_shelx_estimated_absorpt_t_max 0.939

loop_
_space_group_symop_operation_xyz
'x, y, z'
'-x, -y, z'
'x, -y+1/2, z+1/2'
'-x, y+1/2, z+1/2'

loop_
_atom_site_label
_atom_site_type_symbol
_atom_site_fract_x
_atom_site_fract_y
_atom_site_fract_z
_atom_site_U_iso_or_equiv
_atom_site_adp_type
_atom_site_occupancy
_atom_site_site_symmetry_order
_atom_site_calc_flag
_atom_site_refinement_flags_posn
_atom_site_refinement_flags_adp
_atom_site_refinement_flags_occupancy
_atom_site_disorder_assembly
_atom_site_disorder_group
N8 N 0.000000 0.500000 0.387(2) 0.037(7) Uiso 1 2 d DS . P . .
C57 C -0.072(4) 0.527(2) 0.365(7) 0.13(4) Uiso 0.5 1 d D . P A -1
H57A H -0.050959 0.548355 0.325864 0.193 Uiso 0.5 1 calc R U P A -1
H57B H -0.095785 0.536956 0.423881 0.193 Uiso 0.5 1 calc R U P A -1
H57C H -0.116407 0.512191 0.330508 0.193 Uiso 0.5 1 calc R U P A -1
O16 O 0.062(2) 0.5190(12) 0.516(3) 0.059(10) Uiso 0.5 1 d . . P A -1
C79 C 0.042(3) 0.4879(17) 0.462(4) 0.048(14) Uiso 0.5 1 d . . P A -1
H79 H 0.055902 0.461350 0.476087 0.058 Uiso 0.5 1 calc R U P A -1
C81 C 0.006(4) 0.4607(11) 0.342(4) 0.066(17) Uiso 0.5 1 d D . P A -1
H81A H -0.021499 0.461463 0.279689 0.098 Uiso 0.5 1 calc R U P A -1
H81B H -0.023375 0.441382 0.381902 0.098 Uiso 0.5 1 calc R U P A -1
H81C H 0.066438 0.453378 0.334998 0.098 Uiso 0.5 1 calc R U P A -1
C76 C 0.538(4) 0.509(2) 0.689(5) 0.048(16) Uiso 0.4 1 d . . P B -2
H76 H 0.581195 0.528613 0.687346 0.058 Uiso 0.4 1 calc R U P B -2
C77 C 0.411(4) 0.4894(18) 0.759(4) 0.040(14) Uiso 0.4 1 d . . P B -2
H77A H 0.366752 0.502659 0.721386 0.060 Uiso 0.4 1 calc R U P B -2
H77B H 0.390813 0.486194 0.823945 0.060 Uiso 0.4 1 calc R U P B -2
H77C H 0.422961 0.463561 0.731375 0.060 Uiso 0.4 1 calc R U P B -2
C78 C 0.503(7) 0.538(3) 0.847(8) 0.11(3) Uiso 0.4 1 d . . P B -2
H78A H 0.542741 0.560016 0.831760 0.165 Uiso 0.4 1 calc R U P B -2
H78B H 0.527398 0.522447 0.897458 0.165 Uiso 0.4 1 calc R U P B -2
H78C H 0.447805 0.549307 0.866756 0.165 Uiso 0.4 1 calc R U P B -2
O15 O 0.544(2) 0.4859(10) 0.620(3) 0.025(8) Uiso 0.4 1 d . . P B -2
N9 N 0.490(4) 0.5131(14) 0.758(4) 0.042(14) Uiso 0.4 1 d . . P B -2
N2 N 0.5101(18) 0.3433(9) 1.273(2) 0.036(7) Uiso 0.7 1 d . . P . .
C23 C 0.545(2) 0.3078(11) 1.298(3) 0.049(9) Uiso 0.7 1 d . . P . .
H23A H 0.525788 0.287597 1.253696 0.073 Uiso 0.7 1 calc R U P . .
H23B H 0.525400 0.300930 1.362140 0.073 Uiso 0.7 1 calc R U P . .
H23C H 0.607495 0.309617 1.297319 0.073 Uiso 0.7 1 calc R U P . .
O9 O 0.4512(13) 0.3178(6) 1.1359(16) 0.028(5) Uiso 0.7 1 d . . P . .
C24 C 0.5130(17) 0.3760(8) 1.341(2) 0.023(6) Uiso 0.7 1 d . . P . .
H24A H 0.569219 0.388829 1.337904 0.034 Uiso 0.7 1 calc R U P . .
H24B H 0.503891 0.365755 1.405285 0.034 Uiso 0.7 1 calc R U P . .
H24C H 0.467829 0.394971 1.326128 0.034 Uiso 0.7 1 calc R U P . .
C25 C 0.460(2) 0.3439(12) 1.190(3) 0.043(9) Uiso 0.7 1 d . . P . .
H25 H 0.430235 0.367537 1.176893 0.052 Uiso 0.7 1 calc R U P . .
I1 I 0.14101(15) 0.47514(7) 0.66091(15) 0.0664(7) Uani 1 1 d . . . . .
I2 I 0.36259(11) 0.36022(6) 0.98576(14) 0.0470(5) Uani 1 1 d . . . . .
I3 I 0.61967(13) 0.30091(7) 1.00883(14) 0.0587(7) Uani 1 1 d . . . . .
I4 I 0.87631(11) 0.19834(5) 0.68845(12) 0.0386(4) Uani 1 1 d . . . . .
I5 I 0.38923(14) 0.03603(6) -0.02115(13) 0.0555(6) Uani 1 1 d . . . . .
I6 I 0.10829(10) 0.12861(5) -0.33350(12) 0.0374(4) Uani 1 1 d . . . . .
Co1 Co 0.000000 0.500000 0.9866(4) 0.0358(12) Uani 1 2 d S T P . .
Co2 Co 0.51425(17) 0.33767(9) 0.6671(3) 0.0235(7) Uani 1 1 d . . . . .
Co3 Co 0.01362(18) 0.16937(10) 0.0080(3) 0.0280(8) Uani 1 1 d . . . . .
O1 O 0.1002(10) 0.4999(6) 0.8753(14) 0.039(4) Uani 1 1 d . U . . .
O2 O 0.0679(10) 0.4497(5) 0.9562(12) 0.034(4) Uani 1 1 d . U . . .
O3 O 0.4408(11) 0.3897(5) 0.6790(14) 0.044(4) Uani 1 1 d . U . . .
O4 O 0.4132(11) 0.3391(6) 0.7756(13) 0.041(4) Uani 1 1 d . U . . .
O5 O 0.6107(10) 0.3358(5) 0.7934(12) 0.027(4) Uani 1 1 d . . . . .
O6 O 0.5786(11) 0.2857(6) 0.6903(16) 0.049(5) Uani 1 1 d . . . . .
O7 O 0.9074(11) 0.1714(6) 0.9082(14) 0.041(4) Uani 1 1 d . U . . .
O8 O 0.9350(11) 0.2209(6) 0.9930(19) 0.052(5) Uani 1 1 d . U . . .
O11 O 0.4267(10) 0.0517(5) -0.3343(14) 0.038(4) Uani 1 1 d . U . . .
O12 O 0.4028(11) 0.0036(6) -0.2317(14) 0.039(4) Uani 1 1 d . U . . .
O13 O 0.0796(10) 0.1190(5) -0.0279(13) 0.033(4) Uani 1 1 d . U . . .
O14 O 0.1081(11) 0.1674(6) -0.1146(14) 0.037(4) Uani 1 1 d . . . . .
N1 N 0.0839(14) 0.5246(7) 1.0836(16) 0.044(5) Uani 1 1 d . U . . .
N4 N 0.6058(13) 0.3653(7) 0.5802(17) 0.040(4) Uani 1 1 d . U . . .
N5 N 0.4360(13) 0.3123(6) 0.5620(16) 0.034(4) Uani 1 1 d . U . . .
N6 N 0.1070(13) 0.1982(6) 0.0878(14) 0.032(4) Uani 1 1 d . U . . .
N7 N -0.0598(13) 0.1458(6) 0.1148(16) 0.036(4) Uani 1 1 d . U . . .
C1 C 0.0851(18) 0.5646(8) 1.106(2) 0.049(5) Uani 1 1 d . U . . .
H1 H 0.042080 0.580799 1.078884 0.059 Uiso 1 1 calc R U . . .
C2 C 0.1464(17) 0.5826(8) 1.1673(19) 0.050(5) Uani 1 1 d . U . . .
H2 H 0.149564 0.610352 1.172763 0.060 Uiso 1 1 calc R U . . .
C3 C 0.1369(18) 0.5029(9) 1.1311(18) 0.052(5) Uani 1 1 d . U . . .
H3 H 0.141200 0.475866 1.115635 0.062 Uiso 1 1 calc R U . . .
C4 C 0.1924(18) 0.5190(9) 1.2109(19) 0.054(5) Uani 1 1 d . U . . .
H4 H 0.221520 0.502513 1.254601 0.065 Uiso 1 1 calc R U . . .
C5 C 0.1972(19) 0.5604(9) 1.215(2) 0.056(5) Uani 1 1 d . U . . .
C6 C 0.261(2) 0.5792(9) 1.285(2) 0.060(6) Uani 1 1 d . U . . .
H6A H 0.273321 0.606434 1.265501 0.072 Uiso 1 1 calc R U . . .
H6B H 0.315131 0.564270 1.285292 0.072 Uiso 1 1 calc R U . . .
C7 C 0.1122(15) 0.4653(8) 0.900(2) 0.033(4) Uani 1 1 d . U . . .
C8 C 0.1838(15) 0.4409(8) 0.8559(19) 0.032(4) Uani 1 1 d . U . . .
C9 C 0.2086(16) 0.4418(8) 0.757(2) 0.038(5) Uani 1 1 d . U . . .
C10 C 0.2766(16) 0.4213(9) 0.7302(19) 0.038(5) Uani 1 1 d . U . . .
H10 H 0.294434 0.423530 0.666264 0.045 Uiso 1 1 calc R U . . .
C11 C 0.3242(15) 0.3964(8) 0.7899(18) 0.031(4) Uani 1 1 d . U . . .
C12 C 0.2998(14) 0.3940(7) 0.8847(17) 0.028(4) Uani 1 1 d . U . . .
C13 C 0.2299(15) 0.4165(9) 0.916(2) 0.032(4) Uani 1 1 d . U . . .
H13 H 0.213536 0.415084 0.980848 0.038 Uiso 1 1 calc R U . . .
C14 C 0.3996(16) 0.3736(8) 0.7514(19) 0.036(4) Uani 1 1 d . U . . .
C15 C 0.6178(14) 0.3001(8) 0.771(2) 0.030(6) Uani 1 1 d . . . . .
C16 C 0.6854(13) 0.2751(7) 0.8173(17) 0.022(4) Uani 1 1 d . U . . .
C17 C 0.7363(13) 0.2526(8) 0.7542(18) 0.024(4) Uani 1 1 d . U . . .
H17 H 0.726142 0.253323 0.687997 0.029 Uiso 1 1 calc R U . . .
C18 C 0.8036(14) 0.2289(7) 0.7935(16) 0.024(4) Uani 1 1 d . U . . .
C19 C 0.7023(14) 0.2743(8) 0.9074(19) 0.028(4) Uani 1 1 d . U . . .
C20 C 0.7699(12) 0.2498(8) 0.9497(17) 0.028(4) Uani 1 1 d . U . . .
H20 H 0.777673 0.248244 1.016183 0.034 Uiso 1 1 calc R U . . .
C21 C 0.8221(14) 0.2292(7) 0.8871(17) 0.028(4) Uani 1 1 d . U . . .
C22 C 0.8917(15) 0.2060(8) 0.930(2) 0.034(4) Uani 1 1 d . U . . .
C29 C 0.6604(17) 0.3423(10) 0.518(2) 0.060(5) Uani 1 1 d . U . . .
H29 H 0.651882 0.315136 0.506655 0.072 Uiso 1 1 calc R U . . .
C30 C 0.7225(19) 0.3628(10) 0.481(3) 0.072(6) Uani 1 1 d . U . . .
H30 H 0.772218 0.348749 0.461637 0.087 Uiso 1 1 calc R U . . .
C31 C 0.6079(17) 0.4018(9) 0.580(2) 0.050(5) Uani 1 1 d . U . . .
H31 H 0.571994 0.416703 0.620522 0.060 Uiso 1 1 calc R U . . .
C32 C 0.665(3) 0.4202(14) 0.518(3) 0.058(6) Uiso 0.7 1 d . U P . .
H32 H 0.660645 0.447871 0.512287 0.069 Uiso 0.7 1 calc R U P . .
C33 C 0.723(2) 0.4028(11) 0.467(3) 0.072(6) Uani 1 1 d . U . . .
C34 C 0.778(2) 0.4205(12) 0.389(3) 0.080(8) Uani 1 1 d . U . . .
H34A H 0.833406 0.405840 0.387470 0.096 Uiso 1 1 calc R U . . .
H34B H 0.792003 0.447856 0.407079 0.096 Uiso 1 1 calc R U . . .
C35 C 0.4307(16) 0.2749(7) 0.5578(19) 0.041(5) Uani 1 1 d . U . . .
H35 H 0.462900 0.259493 0.601184 0.050 Uiso 1 1 calc R U . . .
C36 C 0.3789(15) 0.2560(7) 0.4912(19) 0.045(5) Uani 1 1 d . U . . .
H36 H 0.380348 0.228188 0.485796 0.054 Uiso 1 1 calc R U . . .
C37 C 0.3807(15) 0.3340(7) 0.5072(19) 0.038(4) Uani 1 1 d . U . . .
H37 H 0.379638 0.361769 0.513738 0.046 Uiso 1 1 calc R U . . .
C38 C 0.3284(15) 0.3167(8) 0.445(2) 0.043(5) Uani 1 1 d . U . . .
H38 H 0.291762 0.332583 0.406945 0.051 Uiso 1 1 calc R U . . .
C39 C 0.3260(15) 0.2775(7) 0.4338(19) 0.041(4) Uani 1 1 d . U . . .
C40 C 0.2648(15) 0.2572(8) 0.364(2) 0.042(5) Uani 1 1 d . U . . .
H40A H 0.252599 0.230280 0.386195 0.051 Uiso 1 1 calc R U . . .
H40B H 0.209822 0.271770 0.361740 0.051 Uiso 1 1 calc R U . . .
C41 C 0.3018(16) 0.2553(10) 0.267(2) 0.048(5) Uani 1 1 d . U . . .
H41A H 0.356686 0.240623 0.267265 0.057 Uiso 1 1 calc R U . . .
H41B H 0.312824 0.282050 0.242317 0.057 Uiso 1 1 calc R U . . .
C42 C 0.2343(17) 0.2338(8) 0.203(2) 0.044(4) Uani 1 1 d . U . . .
C43 C 0.1764(16) 0.2562(7) 0.1476(18) 0.045(5) Uani 1 1 d . U . . .
H43 H 0.180929 0.283978 0.144385 0.053 Uiso 1 1 calc R U . . .
C44 C 0.1134(17) 0.2364(8) 0.0986(18) 0.046(5) Uani 1 1 d . U . . .
H44 H 0.070163 0.251976 0.069596 0.055 Uiso 1 1 calc R U . . .
C45 C 0.1677(14) 0.1792(8) 0.1280(16) 0.034(4) Uani 1 1 d . U . . .
H45 H 0.173929 0.152543 0.109806 0.041 Uiso 1 1 calc R U . . .
C46 C 0.2282(15) 0.1934(8) 0.1980(18) 0.039(4) Uani 1 1 d . U . . .
H46 H 0.260907 0.176391 0.237086 0.047 Uiso 1 1 calc R U . . .
C47 C 0.1205(13) 0.1331(7) -0.0892(17) 0.022(5) Uani 1 1 d . . . . .
C48 C 0.1857(13) 0.1074(7) -0.1377(17) 0.025(4) Uani 1 1 d . U . . .
C49 C 0.1975(14) 0.1052(8) -0.238(2) 0.033(4) Uani 1 1 d . U . . .
C50 C 0.2643(14) 0.0831(8) -0.271(2) 0.034(4) Uani 1 1 d . U . . .
H50 H 0.273659 0.082309 -0.337659 0.040 Uiso 1 1 calc R U . . .
C51 C 0.3201(14) 0.0614(7) -0.2129(18) 0.028(4) Uani 1 1 d . U . . .
C52 C 0.3068(13) 0.0637(7) -0.1150(15) 0.020(4) Uani 1 1 d . U . . .
C53 C 0.2412(14) 0.0856(8) -0.0775(18) 0.026(4) Uani 1 1 d . U . . .
H53 H 0.232847 0.086175 -0.011043 0.031 Uiso 1 1 calc R U . . .
C54 C 0.3909(15) 0.0372(8) -0.2595(19) 0.031(4) Uani 1 1 d . U . . .
C55 C -0.0450(15) 0.1082(7) 0.1433(18) 0.041(5) Uani 1 1 d . U . . .
H55 H -0.006186 0.092562 0.107726 0.050 Uiso 1 1 calc R U . . .
C56 C -0.0859(16) 0.0910(7) 0.2256(19) 0.048(5) Uani 1 1 d . U . . .
H56 H -0.068484 0.065857 0.247339 0.058 Uiso 1 1 calc R U . . .
C58 C -0.1616(18) 0.1513(8) 0.2461(19) 0.050(5) Uani 1 1 d . U . . .
H58 H -0.200742 0.167698 0.279230 0.060 Uiso 1 1 calc R U . . .
C59 C -0.1138(15) 0.1658(8) 0.170(2) 0.045(5) Uiso 1 1 d . U . . .
H59 H -0.120291 0.192925 0.156749 0.054 Uiso 1 1 calc R U . . .
Co4 Co 0.500000 0.000000 -0.3476(3) 0.0225(9) Uani 1 2 d S T P . .
O10 O 0.9647(12) 0.1561(6) 0.5303(16) 0.050(5) Uiso 1 1 d . . . . .
N3 N 1.0225(14) 0.1801(7) 0.3953(17) 0.039(5) Uiso 1 1 d . . . . .
C26 C 0.9692(15) 0.1819(8) 0.4659(19) 0.035(6) Uiso 1 1 d . . . . .
H26 H 0.931424 0.203786 0.469400 0.042 Uiso 1 1 calc R U . . .
C27 C 1.0276(18) 0.2143(8) 0.335(2) 0.057(8) Uiso 1 1 d . . . . .
H27A H 1.067947 0.209274 0.283492 0.086 Uiso 1 1 calc R U . . .
H27B H 1.047796 0.236770 0.372450 0.086 Uiso 1 1 calc R U . . .
H27C H 0.970676 0.220106 0.309310 0.086 Uiso 1 1 calc R U . . .
C28 C 1.077(3) 0.1497(12) 0.380(3) 0.095(13) Uiso 1 1 d . . . . .
H28A H 1.126848 0.152071 0.421236 0.143 Uiso 1 1 calc R U . . .
H28B H 1.095654 0.150043 0.313574 0.143 Uiso 1 1 calc R U . . .
H28C H 1.047049 0.124916 0.392762 0.143 Uiso 1 1 calc R U . . .
C74 C -0.1503(18) 0.1113(8) 0.272(2) 0.055(5) Uani 1 1 d . U . . .
C60 C -0.205(3) 0.0936(16) 0.356(4) 0.036(12) Uiso 0.5 1 d . . P C 1
H60A H -0.217412 0.114386 0.403336 0.043 Uiso 0.5 1 calc R U P C 1
H60B H -0.171714 0.072681 0.388365 0.043 Uiso 0.5 1 calc R U P C 1
C61 C -0.292(4) 0.0761(18) 0.317(4) 0.052(14) Uiso 0.5 1 d . . P C 1
H61A H -0.329178 0.096367 0.288029 0.062 Uiso 0.5 1 calc R U P C 1
H61B H -0.282818 0.054262 0.272311 0.062 Uiso 0.5 1 calc R U P C 1
C63 C -0.327(2) 0.0620(8) 0.4121(18) 0.032(10) Uiso 0.5 1 d G . P C 1
C70 C -0.3117(17) 0.0231(8) 0.4367(17) 0.044(12) Uiso 0.5 1 d G . P C 1
H70 H -0.275283 0.007352 0.398453 0.053 Uiso 0.5 1 calc R U P C 1
C66B C -0.3495(15) 0.0074(6) 0.5171(17) 0.066(9) Uiso 0.5 1 d G . P C 1
H66B H -0.338968 -0.019201 0.533923 0.079 Uiso 0.5 1 calc R U P C 1
N8A N -0.4028(16) 0.0304(7) 0.5731(17) 0.020(7) Uiso 0.5 1 d G . P C 1
H8A H -0.361657 0.035322 0.626049 0.024 Uiso 0.5 1 calc R U P C 1
C69 C -0.418(2) 0.0693(7) 0.549(2) 0.08(2) Uiso 0.5 1 d G . P C 1
H69 H -0.454660 0.085052 0.586716 0.098 Uiso 0.5 1 calc R U P C 1
C64B C -0.380(2) 0.0851(6) 0.468(2) 0.15(2) Uiso 0.5 1 d G . P C 1
H64B H -0.390976 0.111605 0.451246 0.176 Uiso 0.5 1 calc R U P C 1
C62 C -0.241(5) 0.088(2) 0.318(4) 0.060(17) Uiso 0.5 1 d D . P C 2
H62A H -0.295376 0.101537 0.305524 0.072 Uiso 0.5 1 calc R U P C 2
H62B H -0.244983 0.059558 0.299585 0.072 Uiso 0.5 1 calc R U P C 2
C73 C -0.204(5) 0.094(3) 0.416(5) 0.12(4) Uiso 0.5 1 d D . P C 2
H73A H -0.204138 0.122331 0.435319 0.150 Uiso 0.5 1 calc R U P C 2
H73B H -0.145830 0.082953 0.424758 0.150 Uiso 0.5 1 calc R U P C 2
C72 C -0.276(4) 0.0699(17) 0.464(5) 0.057(15) Uiso 0.5 1 d D . P C 2
C65 C -0.282(3) 0.0334(13) 0.484(4) 0.039(11) Uiso 0.5 1 d . . P C 2
H65 H -0.228896 0.020002 0.475332 0.047 Uiso 0.5 1 calc R U P C 2
C66A C -0.3495(15) 0.0074(6) 0.5171(17) 0.066(9) Uiso 0.5 1 d . . P C 2
H66A H -0.340574 -0.020159 0.521494 0.079 Uiso 0.5 1 calc R U P C 2
N8B N -0.435(2) 0.0257(11) 0.544(3) 0.028(8) Uiso 0.5 1 d . . P C 2
C67 C -0.445(3) 0.0629(13) 0.503(3) 0.032(10) Uiso 0.5 1 d . . P C 2
H67 H -0.501949 0.073447 0.500198 0.039 Uiso 0.5 1 calc R U P C 2
C64A C -0.380(2) 0.0851(6) 0.468(2) 0.15(2) Uiso 0.5 1 d . . P C 2
H64A H -0.393793 0.110340 0.443933 0.176 Uiso 0.5 1 calc R U P C 2

loop_
_atom_site_aniso_label
_atom_site_aniso_U_11
_atom_site_aniso_U_22
_atom_site_aniso_U_33
_atom_site_aniso_U_23
_atom_site_aniso_U_13
_atom_site_aniso_U_12
I1 0.0951(16) 0.0671(13) 0.0371(11) 0.0062(11) 0.0270(12) 0.0374(12)
I2 0.0407(9) 0.0478(10) 0.0525(12) -0.0197(10) -0.0016(9) 0.0064(8)
I3 0.0607(11) 0.0769(14) 0.0386(11) 0.0106(10) 0.0248(9) 0.0397(10)
I4 0.0433(8) 0.0408(9) 0.0317(10) -0.0013(7) 0.0130(7) 0.0136(7)
I5 0.0747(13) 0.0575(12) 0.0342(11) 0.0143(9) 0.0237(10) 0.0377(10)
I6 0.0290(7) 0.0502(10) 0.0331(8) -0.0081(8) -0.0003(7) 0.0054(7)
Co1 0.032(2) 0.044(3) 0.032(3) 0.000 0.000 0.011(2)
Co2 0.0215(12) 0.0317(17) 0.0174(15) 0.0000(13) 0.0109(13) -0.0003(11)
Co3 0.0210(13) 0.0298(18) 0.033(2) -0.0027(14) 0.0079(13) 0.0023(12)
O1 0.027(7) 0.047(9) 0.044(9) -0.011(8) 0.010(7) 0.011(7)
O2 0.040(8) 0.036(8) 0.027(8) -0.014(7) 0.019(7) 0.005(7)
O3 0.052(8) 0.035(8) 0.046(10) -0.007(8) 0.026(8) -0.003(7)
O4 0.039(8) 0.052(10) 0.030(8) -0.002(8) 0.008(7) 0.004(8)
O5 0.027(8) 0.035(10) 0.020(8) 0.016(7) -0.002(6) 0.007(7)
O6 0.035(9) 0.053(12) 0.058(14) -0.001(11) -0.005(9) 0.007(8)
O7 0.040(8) 0.051(9) 0.034(9) -0.010(8) -0.001(7) 0.015(7)
O8 0.031(8) 0.046(9) 0.081(12) 0.003(10) -0.009(9) 0.004(7)
O11 0.046(7) 0.036(7) 0.031(7) -0.015(7) 0.023(7) -0.003(6)
O12 0.028(7) 0.052(9) 0.039(9) -0.008(8) 0.009(7) 0.016(7)
O13 0.034(7) 0.030(8) 0.035(9) -0.009(7) 0.026(7) -0.006(6)
O14 0.033(9) 0.036(10) 0.042(11) 0.003(8) 0.002(8) 0.006(8)
N1 0.058(9) 0.043(9) 0.030(9) -0.013(8) -0.020(8) 0.021(8)
N4 0.034(8) 0.050(10) 0.035(9) 0.011(8) 0.005(8) 0.003(8)
N5 0.035(8) 0.029(8) 0.039(9) 0.001(7) 0.000(7) 0.007(7)
N6 0.035(8) 0.042(8) 0.020(8) 0.000(7) 0.000(7) -0.005(7)
N7 0.033(7) 0.030(8) 0.046(9) -0.001(7) 0.026(7) 0.008(7)
C1 0.065(10) 0.045(10) 0.037(9) -0.003(9) -0.032(9) 0.017(9)
C2 0.068(9) 0.046(8) 0.035(8) -0.003(7) -0.034(8) 0.009(7)
C3 0.060(11) 0.056(10) 0.039(10) -0.015(9) -0.030(9) 0.020(9)
C4 0.072(11) 0.059(10) 0.031(9) -0.012(9) -0.032(9) 0.009(10)
C5 0.079(10) 0.054(9) 0.035(9) -0.014(8) -0.033(8) 0.017(9)
C6 0.083(14) 0.063(13) 0.035(11) -0.009(11) -0.035(11) 0.022(12)
C7 0.029(7) 0.040(8) 0.029(8) -0.014(7) 0.007(7) 0.004(7)
C8 0.026(7) 0.033(8) 0.037(8) -0.020(7) 0.008(7) -0.004(7)
C9 0.034(8) 0.040(9) 0.039(10) -0.011(8) 0.016(8) -0.007(8)
C10 0.036(8) 0.043(10) 0.034(9) -0.007(8) 0.024(8) -0.005(8)
C11 0.030(7) 0.031(8) 0.033(8) -0.009(7) 0.017(7) -0.005(7)
C12 0.022(8) 0.032(9) 0.030(9) -0.012(8) 0.015(7) -0.003(7)
C13 0.027(8) 0.038(9) 0.031(9) -0.014(8) 0.009(7) -0.002(8)
C14 0.036(8) 0.041(8) 0.033(8) -0.011(8) 0.018(7) -0.002(7)
C15 0.019(10) 0.038(14) 0.034(14) 0.009(11) 0.002(10) -0.007(10)
C16 0.018(7) 0.022(8) 0.025(8) 0.001(7) -0.001(7) -0.004(7)
C17 0.031(8) 0.024(8) 0.018(8) 0.010(7) 0.008(7) -0.003(7)
C18 0.026(8) 0.025(8) 0.020(8) -0.004(7) 0.013(7) 0.001(7)
C19 0.026(8) 0.032(9) 0.026(8) -0.002(8) 0.007(8) 0.000(7)
C20 0.026(7) 0.038(9) 0.020(8) -0.007(8) 0.002(7) 0.008(8)
C21 0.022(7) 0.035(8) 0.028(8) -0.001(7) 0.010(7) -0.001(7)
C22 0.024(7) 0.039(8) 0.041(9) -0.001(8) 0.010(7) 0.001(7)
C29 0.043(9) 0.069(11) 0.068(11) 0.027(10) 0.019(9) 0.020(9)
C30 0.054(10) 0.084(12) 0.078(12) 0.037(11) 0.028(10) 0.018(10)
C31 0.048(9) 0.056(10) 0.046(10) 0.002(9) 0.001(8) 0.000(9)
C33 0.058(9) 0.079(10) 0.081(10) 0.034(9) 0.039(9) 0.018(9)
C34 0.063(13) 0.087(15) 0.089(15) 0.029(13) 0.044(13) 0.004(12)
C35 0.049(9) 0.032(9) 0.043(10) 0.001(8) -0.008(8) 0.007(8)
C36 0.055(9) 0.030(9) 0.049(10) -0.005(8) -0.008(9) -0.004(8)
C37 0.037(8) 0.035(9) 0.043(10) -0.003(8) -0.005(8) 0.008(8)
C38 0.033(9) 0.041(9) 0.054(10) 0.000(9) -0.002(8) 0.007(8)
C39 0.038(8) 0.037(8) 0.048(9) -0.003(8) -0.001(8) -0.002(7)
C40 0.035(9) 0.046(10) 0.045(10) 0.000(9) -0.001(8) -0.003(8)
C41 0.048(10) 0.058(10) 0.037(10) 0.001(9) -0.012(9) -0.002(9)
C42 0.050(8) 0.056(9) 0.025(8) 0.014(8) -0.022(7) -0.002(8)
C43 0.054(9) 0.044(9) 0.036(9) 0.012(8) -0.030(8) -0.006(8)
C44 0.054(9) 0.045(9) 0.039(9) 0.007(8) -0.026(8) 0.003(9)
C45 0.033(8) 0.048(10) 0.021(8) -0.008(8) 0.002(7) 0.004(8)
C46 0.040(8) 0.056(10) 0.021(8) 0.002(8) -0.013(8) 0.007(8)
C47 0.016(9) 0.029(12) 0.021(11) -0.014(9) -0.003(8) -0.009(9)
C48 0.016(7) 0.028(8) 0.031(9) -0.008(8) 0.005(7) 0.000(7)
C49 0.020(8) 0.033(9) 0.046(10) -0.007(8) 0.006(8) -0.004(7)
C50 0.021(8) 0.035(9) 0.045(10) -0.012(8) 0.006(8) -0.006(7)
C51 0.022(7) 0.028(8) 0.034(8) -0.010(7) 0.014(7) -0.010(6)
C52 0.017(7) 0.024(8) 0.018(8) -0.006(7) 0.009(6) -0.008(7)
C53 0.024(8) 0.032(9) 0.022(8) -0.003(7) 0.011(7) -0.003(7)
C54 0.027(7) 0.037(7) 0.029(7) -0.015(7) 0.017(6) -0.001(6)
C55 0.050(9) 0.030(8) 0.045(10) 0.010(8) 0.037(8) 0.005(8)
C56 0.056(10) 0.032(9) 0.056(10) 0.012(8) 0.042(9) 0.004(8)
C58 0.057(9) 0.044(9) 0.050(10) 0.000(8) 0.029(9) 0.011(8)
Co4 0.033(2) 0.030(2) 0.004(2) 0.000 0.000 0.0037(17)
C74 0.065(10) 0.040(9) 0.061(11) 0.009(9) 0.039(9) 0.010(9)

loop_
_atom_type_symbol
_atom_type_description
_atom_type_scat_dispersion_real
_atom_type_scat_dispersion_imag
_atom_type_scat_source
C C 0.0033 0.0016 'International Tables Vol C Tables 4.2.6.8 and 6.1.1.4'
N N 0.0061 0.0033 'International Tables Vol C Tables 4.2.6.8 and 6.1.1.4'
O O 0.0106 0.0060 'International Tables Vol C Tables 4.2.6.8 and 6.1.1.4'
Co Co 0.3494 0.9721 'International Tables Vol C Tables 4.2.6.8 and 6.1.1.4'
I I -0.4742 1.8119 'International Tables Vol C Tables 4.2.6.8 and 6.1.1.4'
H H 0.0000 0.0000 'International Tables Vol C Tables 4.2.6.8 and 6.1.1.4'

loop_
_geom_angle_atom_site_label_1
_geom_angle_atom_site_label_2
_geom_angle_atom_site_label_3
_geom_angle
_geom_angle_site_symmetry_1
_geom_angle_site_symmetry_3
_geom_angle_publ_flag
C79 N8 C57 138(5) . . ?
C79 N8 C81 92(4) . . ?
C57 N8 C81 121(5) . . ?
N8 C57 H57A 109.5 . . ?
N8 C57 H57B 109.5 . . ?
H57A C57 H57B 109.5 . . ?
N8 C57 H57C 109.5 . . ?
H57A C57 H57C 109.5 . . ?
H57B C57 H57C 109.5 . . ?
N8 C79 O16 109(4) . . ?
N8 C79 C81 47(2) . . ?
O16 C79 C81 155(5) . . ?
N8 C79 H79 125.4 . . ?
O16 C79 H79 125.4 . . ?
C81 C79 H79 78.6 . . ?
N8 C81 C79 41(2) . . ?
N8 C81 H81A 109.5 . . ?
C79 C81 H81A 150.3 . . ?
N8 C81 H81B 109.5 . . ?
C79 C81 H81B 87.3 . . ?
H81A C81 H81B 109.5 . . ?
N8 C81 H81C 109.5 . . ?
C79 C81 H81C 86.3 . . ?
H81A C81 H81C 109.5 . . ?
H81B C81 H81C 109.5 . . ?
N9 C76 O15 137(7) . . ?
N9 C76 H76 111.6 . . ?
O15 C76 H76 111.6 . . ?
N9 C77 H77A 109.5 . . ?
N9 C77 H77B 109.5 . . ?
H77A C77 H77B 109.5 . . ?
N9 C77 H77C 109.5 . . ?
H77A C77 H77C 109.5 . . ?
H77B C77 H77C 109.5 . . ?
N9 C78 H78A 109.5 . . ?
N9 C78 H78B 109.5 . . ?
H78A C78 H78B 109.5 . . ?
N9 C78 H78C 109.5 . . ?
H78A C78 H78C 109.5 . . ?
H78B C78 H78C 109.5 . . ?
C76 N9 C77 116(6) . . ?
C76 N9 C78 129(7) . . ?
C77 N9 C78 115(6) . . ?
C23 N2 C25 117(3) . . ?
C23 N2 C24 119(3) . . ?
C25 N2 C24 123(3) . . ?
N2 C23 H23A 109.5 . . ?
N2 C23 H23B 109.5 . . ?
H23A C23 H23B 109.5 . . ?
N2 C23 H23C 109.5 . . ?
H23A C23 H23C 109.5 . . ?
H23B C23 H23C 109.5 . . ?
N2 C24 H24A 109.5 . . ?
N2 C24 H24B 109.5 . . ?
H24A C24 H24B 109.5 . . ?
N2 C24 H24C 109.5 . . ?
H24A C24 H24C 109.5 . . ?
H24B C24 H24C 109.5 . . ?
O9 C25 N2 127(4) . . ?
O9 C25 H25 116.7 . . ?
N2 C25 H25 116.7 . . ?
O2 Co1 O2 155.9(10) . 2_565 ?
O2 Co1 N1 97.2(8) . 2_565 ?
O2 Co1 N1 98.7(8) 2_565 2_565 ?
O2 Co1 N1 98.7(8) . . ?
O2 Co1 N1 97.2(8) 2_565 . ?
N1 Co1 N1 97.1(14) 2_565 . ?
O2 Co1 O1 102.4(7) . 2_565 ?
O2 Co1 O1 59.2(7) 2_565 2_565 ?
N1 Co1 O1 91.6(8) 2_565 2_565 ?
N1 Co1 O1 156.0(8) . 2_565 ?
O2 Co1 O1 59.2(7) . . ?
O2 Co1 O1 102.4(7) 2_565 . ?
N1 Co1 O1 156.0(8) 2_565 . ?
N1 Co1 O1 91.6(8) . . ?
O1 Co1 O1 89.4(10) 2_565 . ?
O2 Co1 C7 28.8(8) . . ?
O2 Co1 C7 131.9(9) 2_565 . ?
N1 Co1 C7 125.9(9) 2_565 . ?
N1 Co1 C7 94.4(9) . . ?
O1 Co1 C7 98.6(9) 2_565 . ?
O1 Co1 C7 30.6(8) . . ?
O2 Co1 C7 131.9(9) . 2_565 ?
O2 Co1 C7 28.8(8) 2_565 2_565 ?
N1 Co1 C7 94.4(9) 2_565 2_565 ?
N1 Co1 C7 125.9(9) . 2_565 ?
O1 Co1 C7 30.6(8) 2_565 2_565 ?
O1 Co1 C7 98.6(9) . 2_565 ?
C7 Co1 C7 120.0(14) . 2_565 ?
O6 Co2 N4 98.6(9) . . ?
O6 Co2 N5 92.3(8) . . ?
N4 Co2 N5 99.4(9) . . ?
O6 Co2 O3 165.9(9) . . ?
N4 Co2 O3 92.1(8) . . ?
N5 Co2 O3 95.1(8) . . ?
O6 Co2 O4 104.8(8) . . ?
N4 Co2 O4 151.9(9) . . ?
N5 Co2 O4 95.1(8) . . ?
O3 Co2 O4 62.6(7) . . ?
O6 Co2 O5 62.8(7) . . ?
N4 Co2 O5 91.4(8) . . ?
N5 Co2 O5 154.2(7) . . ?
O3 Co2 O5 108.0(7) . . ?
O4 Co2 O5 85.8(7) . . ?
O6 Co2 C14 134.4(9) . . ?
N4 Co2 C14 123.3(9) . . ?
N5 Co2 C14 97.3(8) . . ?
O3 Co2 C14 32.5(8) . . ?
O4 Co2 C14 30.1(8) . . ?
O5 Co2 C14 96.2(8) . . ?
N7 Co3 O13 97.6(7) . . ?
N7 Co3 N6 100.0(9) . . ?
O13 Co3 N6 100.3(8) . . ?
N7 Co3 O8 94.3(8) . 1_454 ?
O13 Co3 O8 159.7(10) . 1_454 ?
N6 Co3 O8 93.7(8) . 1_454 ?
N7 Co3 O7 93.9(8) . 1_454 ?
O13 Co3 O7 104.1(7) . 1_454 ?
N6 Co3 O7 150.0(8) . 1_454 ?
O8 Co3 O7 58.6(8) 1_454 1_454 ?
N7 Co3 O14 155.1(7) . . ?
O13 Co3 O14 57.8(7) . . ?
N6 Co3 O14 88.7(7) . . ?
O8 Co3 O14 108.4(8) 1_454 . ?
O7 Co3 O14 89.8(7) 1_454 . ?
N7 Co3 C47 125.7(8) . . ?
O13 Co3 C47 28.1(7) . . ?
N6 Co3 C47 93.9(7) . . ?
O8 Co3 C47 137.0(9) 1_454 . ?
O7 Co3 C47 99.5(7) 1_454 . ?
O14 Co3 C47 29.7(7) . . ?
C7 O1 Co1 84.5(16) . . ?
C7 O2 Co1 93.8(16) . . ?
C14 O3 Co2 88.5(15) . . ?
C14 O4 Co2 87.2(15) . . ?
C15 O5 Co2 83.8(15) . . ?
C15 O6 Co2 92.3(15) . . ?
C22 O7 Co3 91.0(17) . 1_656 ?
C22 O8 Co3 92.5(17) . 1_656 ?
C54 O11 Co4 89.3(15) . . ?
C54 O12 Co4 85.3(15) . . ?
C47 O13 Co3 96.2(15) . . ?
C47 O14 Co3 84.7(15) . . ?
C3 N1 C1 115(2) . . ?
C3 N1 Co1 120.9(19) . . ?
C1 N1 Co1 123.6(16) . . ?
C31 N4 C29 122(2) . . ?
C31 N4 Co2 118(2) . . ?
C29 N4 Co2 120.4(19) . . ?
C35 N5 C37 118(2) . . ?
C35 N5 Co2 118.7(18) . . ?
C37 N5 Co2 122.5(17) . . ?
C45 N6 C44 113(2) . . ?
C45 N6 Co3 121.1(18) . . ?
C44 N6 Co3 125.6(17) . . ?
C59 N7 C55 114(2) . . ?
C59 N7 Co3 125.5(17) . . ?
C55 N7 Co3 119.4(14) . . ?
N1 C1 C2 125(2) . . ?
N1 C1 H1 117.7 . . ?
C2 C1 H1 117.7 . . ?
C5 C2 C1 118(3) . . ?
C5 C2 H2 120.9 . . ?
C1 C2 H2 120.9 . . ?
N1 C3 C4 123(3) . . ?
N1 C3 H3 118.7 . . ?
C4 C3 H3 118.7 . . ?
C5 C4 C3 115(2) . . ?
C5 C4 H4 122.7 . . ?
C3 C4 H4 122.7 . . ?
C2 C5 C4 122(3) . . ?
C2 C5 C6 119(3) . . ?
C4 C5 C6 118(2) . . ?
C5 C6 C34 111(3) . 2_666 ?
C5 C6 H6A 109.4 . . ?
C34 C6 H6A 109.4 2_666 . ?
C5 C6 H6B 109.4 . . ?
C34 C6 H6B 109.4 2_666 . ?
H6A C6 H6B 108.0 . . ?
O2 C7 O1 122(2) . . ?
O2 C7 C8 117(2) . . ?
O1 C7 C8 120(2) . . ?
O2 C7 Co1 57.5(13) . . ?
O1 C7 Co1 64.9(13) . . ?
C8 C7 Co1 174(2) . . ?
C13 C8 C9 118(2) . . ?
C13 C8 C7 117(2) . . ?
C9 C8 C7 126(3) . . ?
C10 C9 C8 119(3) . . ?
C10 C9 I1 120(2) . . ?
C8 C9 I1 120.8(19) . . ?
C9 C10 C11 124(2) . . ?
C9 C10 H10 117.8 . . ?
C11 C10 H10 117.8 . . ?
C12 C11 C10 118(2) . . ?
C12 C11 C14 122(2) . . ?
C10 C11 C14 120(2) . . ?
C11 C12 C13 119(2) . . ?
C11 C12 I2 124.4(18) . . ?
C13 C12 I2 116.6(18) . . ?
C8 C13 C12 122(2) . . ?
C8 C13 H13 119.0 . . ?
C12 C13 H13 119.0 . . ?
O4 C14 O3 121(2) . . ?
O4 C14 C11 121(2) . . ?
O3 C14 C11 116(2) . . ?
O4 C14 Co2 62.7(13) . . ?
O3 C14 Co2 58.9(12) . . ?
C11 C14 Co2 172(2) . . ?
O5 C15 O6 121(2) . . ?
O5 C15 C16 120(2) . . ?
O6 C15 C16 118(2) . . ?
C19 C16 C17 120(2) . . ?
C19 C16 C15 125(2) . . ?
C17 C16 C15 115(2) . . ?
C16 C17 C18 118(2) . . ?
C16 C17 H17 121.1 . . ?
C18 C17 H17 121.1 . . ?
C21 C18 C17 122(2) . . ?
C21 C18 I4 124.8(18) . . ?
C17 C18 I4 113.0(16) . . ?
C16 C19 C20 124(2) . . ?
C16 C19 I3 122.0(18) . . ?
C20 C19 I3 113.5(17) . . ?
C21 C20 C19 116(2) . . ?
C21 C20 H20 121.8 . . ?
C19 C20 H20 121.8 . . ?
C18 C21 C20 120(2) . . ?
C18 C21 C22 124(2) . . ?
C20 C21 C22 116(2) . . ?
O8 C22 O7 118(3) . . ?
O8 C22 C21 119(2) . . ?
O7 C22 C21 124(3) . . ?
C30 C29 N4 113(3) . . ?
C30 C29 H29 123.5 . . ?
N4 C29 H29 123.5 . . ?
C29 C30 C33 126(3) . . ?
C29 C30 H30 116.8 . . ?
C33 C30 H30 116.8 . . ?
N4 C31 C32 118(3) . . ?
N4 C31 H31 121.1 . . ?
C32 C31 H31 121.1 . . ?
C33 C32 C31 126(4) . . ?
C33 C32 H32 117.0 . . ?
C31 C32 H32 117.0 . . ?
C32 C33 C30 111(3) . . ?
C32 C33 C34 128(4) . . ?
C30 C33 C34 120(3) . . ?
C33 C34 C6 117(3) . 2_664 ?
C33 C34 H34A 108.1 . . ?
C6 C34 H34A 108.1 2_664 . ?
C33 C34 H34B 108.1 . . ?
C6 C34 H34B 108.1 2_664 . ?
H34A C34 H34B 107.3 . . ?
N5 C35 C36 122(2) . . ?
N5 C35 H35 119.1 . . ?
C36 C35 H35 119.1 . . ?
C39 C36 C35 120(2) . . ?
C39 C36 H36 120.0 . . ?
C35 C36 H36 120.0 . . ?
C38 C37 N5 121(2) . . ?
C38 C37 H37 119.5 . . ?
N5 C37 H37 119.5 . . ?
C37 C38 C39 122(3) . . ?
C37 C38 H38 119.0 . . ?
C39 C38 H38 119.0 . . ?
C38 C39 C36 117(2) . . ?
C38 C39 C40 122(2) . . ?
C36 C39 C40 121(2) . . ?
C41 C40 C39 112(2) . . ?
C41 C40 H40A 109.2 . . ?
C39 C40 H40A 109.2 . . ?
C41 C40 H40B 109.2 . . ?
C39 C40 H40B 109.2 . . ?
H40A C40 H40B 107.9 . . ?
C40 C41 C42 107(2) . . ?
C40 C41 H41A 110.3 . . ?
C42 C41 H41A 110.3 . . ?
C40 C41 H41B 110.3 . . ?
C42 C41 H41B 110.3 . . ?
H41A C41 H41B 108.6 . . ?
C46 C42 C43 118(2) . . ?
C46 C42 C41 123(2) . . ?
C43 C42 C41 119(2) . . ?
C44 C43 C42 118(2) . . ?
C44 C43 H43 121.1 . . ?
C42 C43 H43 121.1 . . ?
N6 C44 C43 127(2) . . ?
N6 C44 H44 116.7 . . ?
C43 C44 H44 116.7 . . ?
N6 C45 C46 128(2) . . ?
N6 C45 H45 116.0 . . ?
C46 C45 H45 116.0 . . ?
C42 C46 C45 114(2) . . ?
C42 C46 H46 122.8 . . ?
C45 C46 H46 122.8 . . ?
O13 C47 O14 121(2) . . ?
O13 C47 C48 117(2) . . ?
O14 C47 C48 122(2) . . ?
O13 C47 Co3 55.6(12) . . ?
O14 C47 Co3 65.6(13) . . ?
C48 C47 Co3 172.5(18) . . ?
C53 C48 C49 119(2) . . ?
C53 C48 C47 116(2) . . ?
C49 C48 C47 125(2) . . ?
C50 C49 C48 118(3) . . ?
C50 C49 I6 120(2) . . ?
C48 C49 I6 122.2(17) . . ?
C49 C50 C51 124(3) . . ?
C49 C50 H50 118.1 . . ?
C51 C50 H50 118.1 . . ?
C52 C51 C50 117(2) . . ?
C52 C51 C54 124(2) . . ?
C50 C51 C54 118(2) . . ?
C53 C52 C51 121(2) . . ?
C53 C52 I5 117.4(17) . . ?
C51 C52 I5 121.1(17) . . ?
C52 C53 C48 120(2) . . ?
C52 C53 H53 119.8 . . ?
C48 C53 H53 119.8 . . ?
O12 C54 O11 124(2) . . ?
O12 C54 C51 118(2) . . ?
O11 C54 C51 117(2) . . ?
O12 C54 Co4 64.9(13) . . ?
O11 C54 Co4 58.9(12) . . ?
C51 C54 Co4 175(2) . . ?
N7 C55 C56 123(2) . . ?
N7 C55 H55 118.5 . . ?
C56 C55 H55 118.5 . . ?
C74 C56 C55 120(2) . . ?
C74 C56 H56 120.0 . . ?
C55 C56 H56 120.0 . . ?
C59 C58 C74 118(2) . . ?
C59 C58 H58 120.8 . . ?
C74 C58 H58 120.8 . . ?
N7 C59 C58 127(2) . . ?
N7 C59 H59 116.4 . . ?
C58 C59 H59 116.4 . . ?
N8B Co4 O11 99.2(11) 2_554 . ?
N8B Co4 O11 88.5(11) 1_654 . ?
O11 Co4 O11 169.8(11) . 2_655 ?
O11 Co4 N8A 94(6) . 2_554 ?
O11 Co4 N8A 91(6) 2_655 2_554 ?
O11 Co4 N8A 91(7) . 1_654 ?
O11 Co4 N8A 94(7) 2_655 1_654 ?
N8A Co4 N8A 117(10) 2_554 1_654 ?
N8B Co4 O12 104.0(12) 2_554 . ?
N8B Co4 O12 149.8(11) 1_654 . ?
O11 Co4 O12 61.4(7) . . ?
O11 Co4 O12 110.3(8) 2_655 . ?
N8A Co4 O12 86(9) 2_554 . ?
N8A Co4 O12 146(8) 1_654 . ?
O11 Co4 O12 110.3(8) . 2_655 ?
O11 Co4 O12 61.4(7) 2_655 2_655 ?
N8A Co4 O12 146(6) 2_554 2_655 ?
N8A Co4 O12 86(10) 1_654 2_655 ?
O12 Co4 O12 85.6(10) . 2_655 ?
N8B Co4 C54 105.2(12) 2_554 . ?
N8B Co4 C54 120.1(12) 1_654 . ?
O11 Co4 C54 31.7(8) . . ?
O11 Co4 C54 139.5(9) 2_655 . ?
N8A Co4 C54 92(8) 2_554 . ?
N8A Co4 C54 120(7) 1_654 . ?
O12 Co4 C54 29.8(8) . . ?
O12 Co4 C54 97.1(8) 2_655 . ?
O11 Co4 C54 139.5(9) . 2_655 ?
O11 Co4 C54 31.7(8) 2_655 2_655 ?
N8A Co4 C54 120(6) 2_554 2_655 ?
N8A Co4 C54 92(9) 1_654 2_655 ?
O12 Co4 C54 97.1(8) . 2_655 ?
O12 Co4 C54 29.8(8) 2_655 2_655 ?
C54 Co4 C54 119.1(13) . 2_655 ?
C26 N3 C28 124(3) . . ?
C26 N3 C27 117(2) . . ?
C28 N3 C27 119(3) . . ?
O10 C26 N3 124(2) . . ?
O10 C26 H26 118.2 . . ?
N3 C26 H26 118.2 . . ?
N3 C27 H27A 109.5 . . ?
N3 C27 H27B 109.5 . . ?
H27A C27 H27B 109.5 . . ?
N3 C27 H27C 109.5 . . ?
H27A C27 H27C 109.5 . . ?
H27B C27 H27C 109.5 . . ?
N3 C28 H28A 109.5 . . ?
N3 C28 H28B 109.5 . . ?
H28A C28 H28B 109.5 . . ?
N3 C28 H28C 109.5 . . ?
H28A C28 H28C 109.5 . . ?
H28B C28 H28C 109.5 . . ?
C56 C74 C58 116(2) . . ?
C56 C74 C60 124(3) . . ?
C58 C74 C60 120(3) . . ?
C56 C74 C62 122(3) . . ?
C58 C74 C62 116(3) . . ?
C74 C60 C61 110(4) . . ?
C74 C60 H60A 109.7 . . ?
C61 C60 H60A 109.7 . . ?
C74 C60 H60B 109.7 . . ?
C61 C60 H60B 109.7 . . ?
H60A C60 H60B 108.2 . . ?
C63 C61 C60 97(4) . . ?
C63 C61 H61A 112.4 . . ?
C60 C61 H61A 112.4 . . ?
C63 C61 H61B 112.4 . . ?
C60 C61 H61B 112.4 . . ?
H61A C61 H61B 110.0 . . ?
C70 C63 C64B 120.0 . . ?
C70 C63 C61 117(3) . . ?
C64B C63 C61 122(3) . . ?
C66B C70 C63 120.0 . . ?
C66B C70 H70 120.0 . . ?
C63 C70 H70 120.0 . . ?
C70 C66B N8A 120.0 . . ?
C70 C66B H66B 120.0 . . ?
N8A C66B H66B 120.0 . . ?
C69 N8A C66B 120.0 . . ?
C69 N8A Co4 117.9(14) . 1_456 ?
C66B N8A Co4 116.3(14) . 1_456 ?
C69 N8A H8A 98.0 . . ?
C66B N8A H8A 98.0 . . ?
Co4 N8A H8A 98.0 1_456 . ?
N8A C69 C64B 120.0 . . ?
N8A C69 H69 120.0 . . ?
C64B C69 H69 120.0 . . ?
C69 C64B C63 120.0 . . ?
C69 C64B H64B 120.0 . . ?
C63 C64B H64B 120.0 . . ?
C73 C62 C74 88(4) . . ?
C73 C62 H62A 114.0 . . ?
C74 C62 H62A 114.0 . . ?
C73 C62 H62B 114.0 . . ?
C74 C62 H62B 114.0 . . ?
H62A C62 H62B 111.2 . . ?
C62 C73 C72 93(5) . . ?
C62 C73 H73A 113.2 . . ?
C72 C73 H73A 113.2 . . ?
C62 C73 H73B 113.2 . . ?
C72 C73 H73B 113.2 . . ?
H73A C73 H73B 110.5 . . ?
C65 C72 C73 132(6) . . ?
C65 C72 C64A 103(4) . . ?
C73 C72 C64A 123(5) . . ?
C72 C65 C66A 136(5) . . ?
C72 C65 H65 112.1 . . ?
C66A C65 H65 112.1 . . ?
C65 C66A N8B 118(3) . . ?
C65 C66A H66A 121.1 . . ?
N8B C66A H66A 121.1 . . ?
C67 N8B C66A 111(3) . . ?
C64A C67 N8B 125(4) . . ?
C64A C67 H67 117.6 . . ?
N8B C67 H67 117.6 . . ?
C67 C64A C72 124(3) . . ?
C67 C64A H64A 118.2 . . ?
C72 C64A H64A 118.2 . . ?

loop_
_geom_bond_atom_site_label_1
_geom_bond_atom_site_label_2
_geom_bond_distance
_geom_bond_site_symmetry_2
_geom_bond_publ_flag
N8 C79 1.32(6) . ?
N8 C57 1.47(3) . ?
N8 C81 1.48(3) . ?
C57 H57A 0.9800 . ?
C57 H57B 0.9800 . ?
C57 H57C 0.9800 . ?
O16 C79 1.35(6) . ?
C79 C81 2.02(7) . ?
C79 H79 0.9500 . ?
C81 H81A 0.9800 . ?
C81 H81B 0.9800 . ?
C81 H81C 0.9800 . ?
C76 N9 1.24(8) . ?
C76 O15 1.26(7) . ?
C76 H76 0.9500 . ?
C77 N9 1.47(8) . ?
C77 H77A 0.9800 . ?
C77 H77B 0.9800 . ?
C77 H77C 0.9800 . ?
C78 N9 1.53(11) . ?
C78 H78A 0.9800 . ?
C78 H78B 0.9800 . ?
C78 H78C 0.9800 . ?
N2 C23 1.37(4) . ?
N2 C25 1.40(5) . ?
N2 C24 1.48(4) . ?
C23 H23A 0.9800 . ?
C23 H23B 0.9800 . ?
C23 H23C 0.9800 . ?
O9 C25 1.19(4) . ?
C24 H24A 0.9800 . ?
C24 H24B 0.9800 . ?
C24 H24C 0.9800 . ?
C25 H25 0.9500 . ?
I1 C9 2.06(3) . ?
I2 C12 2.08(3) . ?
I3 C19 2.13(2) . ?
I4 C18 2.14(2) . ?
I5 C52 2.07(2) . ?
I6 C49 2.09(3) . ?
Co1 O2 2.058(16) . ?
Co1 O2 2.059(16) 2_565 ?
Co1 N1 2.07(2) 2_565 ?
Co1 N1 2.07(2) . ?
Co1 O1 2.216(18) 2_565 ?
Co1 O1 2.217(18) . ?
Co1 C7 2.44(2) . ?
Co1 C7 2.44(2) 2_565 ?
Co2 O6 2.062(19) . ?
Co2 N4 2.11(2) . ?
Co2 N5 2.11(2) . ?
Co2 O3 2.117(18) . ?
Co2 O4 2.198(18) . ?
Co2 O5 2.334(16) . ?
Co2 C14 2.47(2) . ?
Co3 N7 2.06(2) . ?
Co3 O13 2.065(16) . ?
Co3 N6 2.09(2) . ?
Co3 O8 2.151(18) 1_454 ?
Co3 O7 2.176(19) 1_454 ?
Co3 O14 2.275(19) . ?
Co3 C47 2.49(2) . ?
O1 C7 1.25(3) . ?
O2 C7 1.17(3) . ?
O3 C14 1.33(3) . ?
O4 C14 1.24(3) . ?
O5 C15 1.26(3) . ?
O6 C15 1.39(3) . ?
O7 C22 1.24(3) . ?
O8 C22 1.23(4) . ?
O11 C54 1.29(3) . ?
O11 Co4 2.107(16) . ?
O12 C54 1.23(3) . ?
O12 Co4 2.235(18) . ?
O13 C47 1.18(3) . ?
O14 C47 1.24(3) . ?
N1 C3 1.30(3) . ?
N1 C1 1.40(3) . ?
N4 C31 1.24(4) . ?
N4 C29 1.45(4) . ?
N5 C35 1.28(3) . ?
N5 C37 1.38(3) . ?
N6 C45 1.28(3) . ?
N6 C44 1.32(3) . ?
N7 C59 1.34(3) . ?
N7 C55 1.36(3) . ?
C1 C2 1.43(3) . ?
C1 H1 0.9500 . ?
C2 C5 1.28(3) . ?
C2 H2 0.9500 . ?
C3 C4 1.52(3) . ?
C3 H3 0.9500 . ?
C4 C5 1.41(4) . ?
C4 H4 0.9500 . ?
C5 C6 1.54(4) . ?
C6 C34 1.59(4) 2_666 ?
C6 H6A 0.9900 . ?
C6 H6B 0.9900 . ?
C7 C8 1.53(3) . ?
C8 C13 1.39(4) . ?
C8 C9 1.45(4) . ?
C9 C10 1.32(4) . ?
C10 C11 1.41(4) . ?
C10 H10 0.9500 . ?
C11 C12 1.40(3) . ?
C11 C14 1.51(3) . ?
C12 C13 1.40(3) . ?
C13 H13 0.9500 . ?
C15 C16 1.50(3) . ?
C16 C19 1.30(4) . ?
C16 C17 1.42(3) . ?
C17 C18 1.44(3) . ?
C17 H17 0.9500 . ?
C18 C21 1.36(3) . ?
C19 C20 1.47(3) . ?
C20 C21 1.39(3) . ?
C20 H20 0.9500 . ?
C21 C22 1.47(4) . ?
C29 C30 1.30(4) . ?
C29 H29 0.9500 . ?
C30 C33 1.38(5) . ?
C30 H30 0.9500 . ?
C31 C32 1.39(5) . ?
C31 H31 0.9500 . ?
C32 C33 1.30(5) . ?
C32 H32 0.9500 . ?
C33 C34 1.52(4) . ?
C34 H34A 0.9900 . ?
C34 H34B 0.9900 . ?
C35 C36 1.40(3) . ?
C35 H35 0.9500 . ?
C36 C39 1.37(4) . ?
C36 H36 0.9500 . ?
C37 C38 1.34(4) . ?
C37 H37 0.9500 . ?
C38 C39 1.35(4) . ?
C38 H38 0.9500 . ?
C39 C40 1.54(4) . ?
C40 C41 1.49(4) . ?
C40 H40A 0.9900 . ?
C40 H40B 0.9900 . ?
C41 C42 1.56(3) . ?
C41 H41A 0.9900 . ?
C41 H41B 0.9900 . ?
C42 C46 1.38(4) . ?
C42 C43 1.42(3) . ?
C43 C44 1.38(3) . ?
C43 H43 0.9500 . ?
C44 H44 0.9500 . ?
C45 C46 1.45(3) . ?
C45 H45 0.9500 . ?
C46 H46 0.9500 . ?
C47 C48 1.51(3) . ?
C48 C53 1.42(3) . ?
C48 C49 1.44(4) . ?
C49 C50 1.37(3) . ?
C50 C51 1.41(4) . ?
C50 H50 0.9500 . ?
C51 C52 1.40(3) . ?
C51 C54 1.53(3) . ?
C52 C53 1.37(3) . ?
C53 H53 0.9500 . ?
C54 Co4 2.46(2) . ?
C55 C56 1.45(3) . ?
C55 H55 0.9500 . ?
C56 C74 1.39(3) . ?
C56 H56 0.9500 . ?
C58 C59 1.39(3) . ?
C58 C74 1.43(3) . ?
C58 H58 0.9500 . ?
C59 H59 0.9500 . ?
Co4 N8B 2.03(4) 2_554 ?
Co4 N8B 2.03(4) 1_654 ?
Co4 N8A 2.15(18) 2_554 ?
Co4 N8A 2.15(16) 1_654 ?
O10 C26 1.27(3) . ?
N3 C26 1.30(3) . ?
N3 C28 1.35(4) . ?
N3 C27 1.45(4) . ?
C26 H26 0.9500 . ?
C27 H27A 0.9800 . ?
C27 H27B 0.9800 . ?
C27 H27C 0.9800 . ?
C28 H28A 0.9800 . ?
C28 H28B 0.9800 . ?
C28 H28C 0.9800 . ?
C74 C60 1.58(6) . ?
C74 C62 1.74(7) . ?
C60 C61 1.58(6) . ?
C60 H60A 0.9900 . ?
C60 H60B 0.9900 . ?
C61 C63 1.53(6) . ?
C61 H61A 0.9900 . ?
C61 H61B 0.9900 . ?
C63 C70 1.3900 . ?
C63 C64B 1.3900 . ?
C70 C66B 1.3900 . ?
C70 H70 0.9500 . ?
C66B N8A 1.3900 . ?
C66B H66B 0.9500 . ?
N8A C69 1.3900 . ?
N8A H8A 1.0000 . ?
C69 C64B 1.3900 . ?
C69 H69 0.9500 . ?
C64B H64B 0.9500 . ?
C62 C73 1.53(3) . ?
C62 H62A 0.9900 . ?
C62 H62B 0.9900 . ?
C73 C72 1.56(3) . ?
C73 H73A 0.9900 . ?
C73 H73B 0.9900 . ?
C72 C65 1.28(7) . ?
C72 C64A 1.71(6) . ?
C65 C66A 1.45(5) . ?
C65 H65 0.9500 . ?
C66A N8B 1.53(4) . ?
C66A H66A 0.9500 . ?
N8B C67 1.40(6) . ?
C67 C64A 1.36(5) . ?
C67 H67 0.9500 . ?
C64A H64A 0.9500 . ?
